data_4333681
loop_
_publ_author_name
'Aur\'elie Damas'
'Lise-Marie Chamoreau'
'Andrew L. Cooksy'
'Anny Jutand'
'Hani Amouri'

_publ_contact_author
;
  Hani Amouri
;
_publ_contact_author_email hani.amouri@upmc.fr
_publ_contact_author_fax '00 33 1 44 27 38 41'
_publ_contact_author_phone '00 33 1 44 27 30 83'
_publ_section_title
;
 \p-Bonded Dithiolene Complexes: Synthesis, Molecular Structures,
 Electrochemical Behavior, and Density Functional Theory Calculations
;
_journal_name_full 'Inorganic Chemistry'
_journal_page_first 1409
_journal_page_last 1417
_journal_paper_doi 10.1021/ic302128q
_journal_volume 52
_journal_year 2013
_chemical_formula_moiety 'C16 H19 Ir S2, C H2 Cl2'
_chemical_formula_sum 'C17 H21 Cl2 Ir O0 S2'
_chemical_formula_weight 552.56
_chemical_name_systematic
;
 ?
;
_space_group_IT_number 14
_symmetry_cell_setting monoclinic
_symmetry_Int_Tables_number 14
_symmetry_space_group_name_Hall '-P 2yn'
_symmetry_space_group_name_H-M 'P 1 21/n 1'
_atom_sites_solution_hydrogens geom
_atom_sites_solution_primary direct
_atom_sites_solution_secondary difmap
_audit_creation_method SHELXL-97
_cell_angle_alpha 90.00
_cell_angle_beta 91.915(13)
_cell_angle_gamma 90.00
_cell_formula_units_Z 8
_cell_length_a 15.853(2)
_cell_length_b 14.1687(12)
_cell_length_c 17.017(3)
_cell_measurement_reflns_used 104
_cell_measurement_temperature 200(2)
_cell_measurement_theta_max 17.6
_cell_measurement_theta_min 3.1
_cell_volume 3820.2(9)
_computing_cell_refinement 'Dirax/lsq (Duisenberg & Schreurs, 1989-2000)'
_computing_data_collection 'Collect (Nonius BV, 1997-2000)'
_computing_data_reduction 'EvalCCD (Duisenberg & Schreurs 1990-2000)'
_computing_molecular_graphics 'DIAMOND (Brandenburg, 1999)'
_computing_publication_material 'WinGX publication routines (Farrugia, 1999)'
_computing_structure_refinement 'SHELXL-97 (Sheldrick, 2008)'
_computing_structure_solution 'SIR92 (Giacovazzo et al, 1993)'
_diffrn_ambient_temperature 200(2)
_diffrn_detector_area_resol_mean 9
_diffrn_measured_fraction_theta_full 0.877
_diffrn_measured_fraction_theta_max 0.877
_diffrn_measurement_device_type KappaCCD
_diffrn_measurement_method 'CCD rotation images, thick slices'
_diffrn_radiation_monochromator graphite
_diffrn_radiation_source 'fine-focus sealed tube'
_diffrn_radiation_type MoK\a
_diffrn_radiation_wavelength 0.71073
_diffrn_reflns_av_R_equivalents 0.0633
_diffrn_reflns_av_sigmaI/netI 0.0789
_diffrn_reflns_limit_h_max 17
_diffrn_reflns_limit_h_min -22
_diffrn_reflns_limit_k_max 14
_diffrn_reflns_limit_k_min -19
_diffrn_reflns_limit_l_max 18
_diffrn_reflns_limit_l_min -23
_diffrn_reflns_number 31807
_diffrn_reflns_theta_full 30.01
_diffrn_reflns_theta_max 30.01
_diffrn_reflns_theta_min 1.73
_exptl_absorpt_coefficient_mu 7.482
_exptl_absorpt_correction_T_max 0.550
_exptl_absorpt_correction_T_min 0.199
_exptl_absorpt_correction_type multi-scan
_exptl_absorpt_process_details
; 
R.H. Blessing, Acta Cryst. (1995), A51, 33-38
;
_exptl_crystal_colour red
_exptl_crystal_density_diffrn 1.921
_exptl_crystal_description platelet
_exptl_crystal_F_000 2128
_exptl_crystal_size_max 0.33
_exptl_crystal_size_mid 0.22
_exptl_crystal_size_min 0.08
_refine_diff_density_max 6.992
_refine_diff_density_min -4.664
_refine_diff_density_rms 0.397
_refine_ls_extinction_method none
_refine_ls_goodness_of_fit_ref 1.164
_refine_ls_hydrogen_treatment constr
_refine_ls_matrix_type full
_refine_ls_number_parameters 402
_refine_ls_number_reflns 9769
_refine_ls_number_restraints 7
_refine_ls_restrained_S_all 1.163
_refine_ls_R_factor_all 0.1551
_refine_ls_R_factor_gt 0.1038
_refine_ls_shift/su_max 0.005
_refine_ls_shift/su_mean 0.000
_refine_ls_structure_factor_coef Fsqd
_refine_ls_weighting_details 'calc w=1/[\s^2^(Fo^2^)+(0.0163P)^2^+370.8189P] where P=(Fo^2^+2Fc^2^)/3'
_refine_ls_weighting_scheme calc
_refine_ls_wR_factor_gt 0.2408
_refine_ls_wR_factor_ref 0.2644
_reflns_number_gt 6524
_reflns_number_total 9769
_reflns_threshold_expression >2\s(I)
_cod_data_source_file ic302128q_si_002_2.cif
_cod_data_source_block ad007
_cod_original_sg_symbol_H-M 'P 21/n'
_cod_database_code 4333681

loop_
_symmetry_equiv_pos_as_xyz
'x, y, z'
'-x+1/2, y+1/2, -z+1/2'
'-x, -y, -z'
'x-1/2, -y-1/2, z-1/2'

loop_
_atom_site_label
_atom_site_type_symbol
_atom_site_fract_x
_atom_site_fract_y
_atom_site_fract_z
_atom_site_U_iso_or_equiv
_atom_site_adp_type
_atom_site_occupancy
_atom_site_symmetry_multiplicity
_atom_site_calc_flag
_atom_site_refinement_flags
Ir1 Ir 0.75363(5) 0.37613(6) 0.29945(5) 0.0270(2) Uani 1 1 d .
S1 S 0.6700(4) 0.2512(5) 0.1142(4) 0.0498(16) Uani 1 1 d .
S2 S 0.5351(4) 0.2569(5) 0.2645(4) 0.0515(17) Uani 1 1 d .
C1 C 0.6991(11) 0.2494(14) 0.2118(14) 0.032(5) Uani 1 1 d .
C2 C 0.6428(13) 0.2512(15) 0.2788(14) 0.035(5) Uani 1 1 d .
C3 C 0.6797(14) 0.2597(16) 0.3531(17) 0.044(6) Uani 1 1 d .
H3 H 0.6432 0.2726 0.3950 0.053 Uiso 1 1 calc R
C4 C 0.7668(15) 0.2509(17) 0.3729(15) 0.042(5) Uani 1 1 d .
H4 H 0.7868 0.2485 0.4261 0.050 Uiso 1 1 calc R
C5 C 0.8216(15) 0.246(2) 0.312(2) 0.061(8) Uani 1 1 d .
H5 H 0.8805 0.2408 0.3229 0.074 Uiso 1 1 calc R
C6 C 0.7899(14) 0.2484(15) 0.2301(15) 0.038(5) Uani 1 1 d .
H6 H 0.8286 0.2493 0.1887 0.046 Uiso 1 1 calc R
C7 C 0.7176(11) 0.5045(14) 0.2318(12) 0.027(4) Uani 1 1 d .
C8 C 0.6846(11) 0.5075(14) 0.3119(13) 0.030(4) Uani 1 1 d .
C9 C 0.7585(17) 0.5096(16) 0.3658(14) 0.043(6) Uani 1 1 d .
C10 C 0.8342(12) 0.5035(13) 0.3179(14) 0.035(5) Uani 1 1 d .
C11 C 0.8058(11) 0.4975(13) 0.2351(12) 0.025(4) Uani 1 1 d .
C12 C 0.6595(16) 0.4993(19) 0.1580(14) 0.046(6) Uani 1 1 d .
H12A H 0.6923 0.5120 0.1113 0.069 Uiso 1 1 calc R
H12B H 0.6145 0.5464 0.1617 0.069 Uiso 1 1 calc R
H12C H 0.6345 0.4362 0.1538 0.069 Uiso 1 1 calc R
C13 C 0.5947(13) 0.5161(17) 0.3322(17) 0.046(6) Uani 1 1 d .
H13A H 0.5902 0.5157 0.3895 0.069 Uiso 1 1 calc R
H13B H 0.5627 0.4630 0.3095 0.069 Uiso 1 1 calc R
H13C H 0.5717 0.5755 0.3110 0.069 Uiso 1 1 calc R
C14 C 0.7530(19) 0.519(2) 0.4547(15) 0.056(7) Uani 1 1 d .
H14A H 0.7506 0.5858 0.4690 0.084 Uiso 1 1 calc R
H14B H 0.8029 0.4898 0.4803 0.084 Uiso 1 1 calc R
H14C H 0.7020 0.4869 0.4720 0.084 Uiso 1 1 calc R
C15 C 0.9253(13) 0.5080(17) 0.3473(18) 0.051(7) Uani 1 1 d .
H15A H 0.9577 0.4580 0.3223 0.076 Uiso 1 1 calc R
H15B H 0.9281 0.4994 0.4045 0.076 Uiso 1 1 calc R
H15C H 0.9492 0.5696 0.3342 0.076 Uiso 1 1 calc R
C16 C 0.8633(15) 0.4922(18) 0.1676(16) 0.048(6) Uani 1 1 d .
H16A H 0.8985 0.4354 0.1727 0.072 Uiso 1 1 calc R
H16B H 0.8996 0.5482 0.1675 0.072 Uiso 1 1 calc R
H16C H 0.8298 0.4894 0.1183 0.072 Uiso 1 1 calc R
Ir2 Ir 0.73907(5) 0.33797(6) 0.80129(5) 0.0307(2) Uani 1 1 d .
S3 S 0.7095(4) 0.2142(5) 0.6041(4) 0.0508(16) Uani 1 1 d .
S4 S 0.5358(4) 0.2221(6) 0.7150(5) 0.0576(19) Uani 1 1 d .
C17 C 0.7140(14) 0.2108(16) 0.7060(16) 0.041(5) Uani 1 1 d .
C18 C 0.6386(15) 0.2156(16) 0.7553(17) 0.046(6) Uani 1 1 d .
C19 C 0.6505(14) 0.2216(17) 0.8346(16) 0.044(6) Uani 1 1 d .
H19 H 0.6018 0.2322 0.8644 0.053 Uiso 1 1 calc R
C20 C 0.7291(17) 0.2134(18) 0.877(2) 0.055(7) Uani 1 1 d U
H20 H 0.7316 0.2137 0.9330 0.066 Uiso 1 1 calc R
C21 C 0.8038(15) 0.2048(17) 0.8333(14) 0.054(7) Uani 1 1 d DU
H21 H 0.8576 0.1965 0.8587 0.065 Uiso 1 1 calc R
C22 C 0.7947(15) 0.2091(15) 0.7488(14) 0.049(7) Uani 1 1 d D
H22 H 0.8445 0.2109 0.7193 0.058 Uiso 1 1 calc R
C23 C 0.7056(13) 0.4659(15) 0.7340(13) 0.032(4) Uiso 1 1 d .
C24 C 0.6715(15) 0.4730(14) 0.8112(14) 0.037(5) Uani 1 1 d .
C25 C 0.7410(10) 0.4709(13) 0.8705(12) 0.023(4) Uani 1 1 d .
C26 C 0.8147(14) 0.4630(19) 0.8261(16) 0.049(7) Uani 1 1 d .
C27 C 0.7948(14) 0.4604(14) 0.7421(14) 0.035(5) Uani 1 1 d .
C28 C 0.6558(18) 0.463(2) 0.6564(17) 0.057(7) Uani 1 1 d .
H28A H 0.6447 0.5272 0.6380 0.086 Uiso 1 1 calc R
H28B H 0.6021 0.4301 0.6637 0.086 Uiso 1 1 calc R
H28C H 0.6884 0.4288 0.6174 0.086 Uiso 1 1 calc R
C29 C 0.5789(14) 0.481(2) 0.8258(17) 0.050(6) Uani 1 1 d .
H29A H 0.5709 0.4933 0.8818 0.075 Uiso 1 1 calc R
H29B H 0.5503 0.4227 0.8103 0.075 Uiso 1 1 calc R
H29C H 0.5550 0.5340 0.7948 0.075 Uiso 1 1 calc R
C30 C 0.7310(19) 0.4788(17) 0.9559(17) 0.056(7) Uani 1 1 d .
H30A H 0.6881 0.4338 0.9724 0.084 Uiso 1 1 calc R
H30B H 0.7134 0.5430 0.9688 0.084 Uiso 1 1 calc R
H30C H 0.7849 0.4647 0.9833 0.084 Uiso 1 1 calc R
C31 C 0.9063(14) 0.4676(19) 0.862(2) 0.058(8) Uani 1 1 d .
H31A H 0.9281 0.5319 0.8568 0.087 Uiso 1 1 calc R
H31B H 0.9422 0.4238 0.8333 0.087 Uiso 1 1 calc R
H31C H 0.9061 0.4498 0.9173 0.087 Uiso 1 1 calc R
C32 C 0.8549(19) 0.4532(19) 0.6767(19) 0.066(9) Uani 1 1 d .
H32A H 0.8381 0.4008 0.6421 0.099 Uiso 1 1 calc R
H32B H 0.9120 0.4420 0.6985 0.099 Uiso 1 1 calc R
H32C H 0.8540 0.5122 0.6466 0.099 Uiso 1 1 calc R
Cl1 Cl 0.4738(6) 0.3694(7) -0.0051(6) 0.084(3) Uani 1 1 d .
Cl2 Cl 0.4601(6) 0.1630(7) -0.0025(6) 0.085(3) Uani 1 1 d .
C33 C 0.4532(17) 0.266(2) 0.0543(17) 0.059(8) Uani 1 1 d .
H33A H 0.4948 0.2631 0.0990 0.070 Uiso 1 1 calc R
H33B H 0.3961 0.2709 0.0759 0.070 Uiso 1 1 calc R
Cl3 Cl 0.8898(5) 0.2705(7) 0.0333(5) 0.074(2) Uani 1 1 d .
Cl4 Cl 1.0087(6) 0.1262(6) -0.0117(5) 0.075(2) Uani 1 1 d .
C34 C 0.9962(17) 0.249(2) 0.0076(19) 0.057(7) Uani 1 1 d .
H34A H 1.0098 0.2858 -0.0396 0.068 Uiso 1 1 calc R
H34B H 1.0352 0.2681 0.0513 0.068 Uiso 1 1 calc R

loop_
_atom_site_aniso_label
_atom_site_aniso_U_11
_atom_site_aniso_U_22
_atom_site_aniso_U_33
_atom_site_aniso_U_23
_atom_site_aniso_U_13
_atom_site_aniso_U_12
Ir1 0.0232(3) 0.0204(4) 0.0372(4) -0.0005(3) -0.0003(3) -0.0011(3)
S1 0.040(3) 0.054(4) 0.056(4) -0.014(3) 0.003(3) -0.007(3)
S2 0.021(3) 0.065(4) 0.069(5) -0.008(4) 0.002(3) -0.009(3)
C1 0.015(8) 0.025(10) 0.056(14) -0.014(9) -0.002(8) -0.001(7)
C2 0.035(11) 0.019(10) 0.051(14) -0.003(9) -0.004(10) -0.005(8)
C3 0.033(12) 0.028(12) 0.070(18) 0.018(11) -0.008(11) 0.000(9)
C4 0.047(14) 0.033(13) 0.046(14) 0.004(10) 0.001(11) -0.007(10)
C5 0.021(11) 0.07(2) 0.09(2) -0.007(17) 0.014(12) -0.021(12)
C6 0.039(12) 0.019(11) 0.058(15) -0.010(10) 0.022(11) 0.006(8)
C7 0.021(9) 0.025(10) 0.034(11) -0.009(8) -0.006(7) 0.008(7)
C8 0.013(8) 0.026(10) 0.051(13) -0.002(9) 0.007(8) 0.013(7)
C9 0.072(17) 0.027(12) 0.031(12) -0.019(10) 0.004(11) -0.008(11)
C10 0.026(10) 0.014(9) 0.062(15) 0.005(9) -0.028(9) -0.011(7)
C11 0.020(9) 0.015(9) 0.040(11) -0.005(8) 0.001(7) 0.001(6)
C12 0.047(14) 0.052(16) 0.039(14) 0.001(11) -0.006(10) 0.006(11)
C13 0.023(10) 0.037(13) 0.078(19) 0.008(12) 0.009(11) 0.009(9)
C14 0.075(19) 0.053(17) 0.039(15) 0.007(12) -0.008(13) 0.010(14)
C15 0.021(10) 0.032(13) 0.10(2) 0.005(13) -0.023(11) -0.016(9)
C16 0.039(13) 0.040(14) 0.067(18) 0.003(12) 0.026(12) 0.002(10)
Ir2 0.0280(4) 0.0242(4) 0.0397(5) 0.0029(4) -0.0013(3) -0.0005(3)
S3 0.042(3) 0.049(4) 0.061(4) -0.011(3) 0.003(3) -0.002(3)
S4 0.025(3) 0.068(5) 0.079(5) -0.003(4) -0.002(3) -0.010(3)
C17 0.034(12) 0.031(12) 0.059(16) -0.006(11) 0.003(10) 0.005(9)
C18 0.044(13) 0.019(11) 0.074(19) 0.010(11) 0.001(12) -0.007(9)
C19 0.028(11) 0.042(14) 0.062(17) 0.013(12) -0.003(10) -0.009(9)
C20 0.053(14) 0.032(13) 0.081(19) 0.023(13) -0.001(13) 0.001(11)
C21 0.037(12) 0.034(13) 0.089(19) 0.025(13) -0.016(12) 0.021(10)
C22 0.045(13) 0.018(11) 0.080(19) -0.021(11) -0.036(12) 0.022(9)
C24 0.046(13) 0.012(9) 0.053(14) -0.005(9) 0.012(10) 0.008(8)
C25 0.006(7) 0.023(9) 0.040(11) 0.008(8) 0.000(6) 0.003(6)
C26 0.031(12) 0.056(16) 0.062(17) 0.015(13) 0.032(11) 0.014(11)
C27 0.041(12) 0.015(10) 0.049(14) -0.002(9) 0.008(10) 0.004(8)
C28 0.062(17) 0.044(16) 0.064(19) 0.012(14) -0.015(14) 0.012(13)
C29 0.034(12) 0.051(16) 0.064(18) -0.011(13) 0.000(11) -0.003(11)
C30 0.08(2) 0.017(12) 0.069(19) -0.001(12) -0.016(15) -0.009(12)
C31 0.020(11) 0.046(16) 0.11(3) -0.007(15) 0.001(12) -0.002(10)
C32 0.08(2) 0.037(15) 0.09(2) -0.011(15) 0.052(18) -0.014(14)
Cl1 0.092(6) 0.073(6) 0.087(6) 0.022(5) 0.006(5) 0.007(5)
Cl2 0.099(7) 0.078(6) 0.076(6) 0.000(5) -0.022(5) -0.010(5)
C33 0.041(14) 0.08(2) 0.053(17) 0.003(15) -0.012(12) -0.001(14)
Cl3 0.046(4) 0.108(7) 0.067(5) -0.008(5) 0.001(3) 0.025(4)
Cl4 0.087(6) 0.071(5) 0.069(5) 0.005(4) 0.025(4) 0.017(4)
C34 0.040(14) 0.06(2) 0.065(19) -0.011(15) 0.004(12) 0.015(13)

loop_
_atom_type_symbol
_atom_type_description
_atom_type_scat_dispersion_real
_atom_type_scat_dispersion_imag
_atom_type_scat_source
C C 0.0033 0.0016 'International Tables Vol C Tables 4.2.6.8 and 6.1.1.4'
H H 0.0000 0.0000 'International Tables Vol C Tables 4.2.6.8 and 6.1.1.4'
O O 0.0106 0.0060 'International Tables Vol C Tables 4.2.6.8 and 6.1.1.4'
S S 0.1246 0.1234 'International Tables Vol C Tables 4.2.6.8 and 6.1.1.4'
Ir Ir -1.4442 7.9887 'International Tables Vol C Tables 4.2.6.8 and 6.1.1.4'
Cl Cl 0.1484 0.1585 'International Tables Vol C Tables 4.2.6.8 and 6.1.1.4'

loop_
_geom_angle_atom_site_label_1
_geom_angle_atom_site_label_2
_geom_angle_atom_site_label_3
_geom_angle
C5 Ir1 C8 168.7(11)
C5 Ir1 C4 37.2(10)
C8 Ir1 C4 133.0(9)
C5 Ir1 C9 132.8(11)
C8 Ir1 C9 39.0(9)
C4 Ir1 C9 113.9(9)
C5 Ir1 C11 121.5(8)
C8 Ir1 C11 65.2(7)
C4 Ir1 C11 152.5(8)
C9 Ir1 C11 65.1(8)
C5 Ir1 C7 151.3(10)
C8 Ir1 C7 39.3(7)
C4 Ir1 C7 170.1(8)
C9 Ir1 C7 64.2(8)
C11 Ir1 C7 36.9(7)
C5 Ir1 C10 113.5(8)
C8 Ir1 C10 65.2(8)
C4 Ir1 C10 122.4(8)
C9 Ir1 C10 38.9(9)
C11 Ir1 C10 38.6(8)
C7 Ir1 C10 62.9(7)
C5 Ir1 C3 66.0(9)
C8 Ir1 C3 108.7(8)
C4 Ir1 C3 37.4(8)
C9 Ir1 C3 115.7(10)
C11 Ir1 C3 170.0(7)
C7 Ir1 C3 133.5(7)
C10 Ir1 C3 147.8(10)
C5 Ir1 C6 38.8(10)
C8 Ir1 C6 151.7(9)
C4 Ir1 C6 67.8(9)
C9 Ir1 C6 163.0(9)
C11 Ir1 C6 105.1(7)
C7 Ir1 C6 117.1(8)
C10 Ir1 C6 124.8(9)
C3 Ir1 C6 76.5(9)
C5 Ir1 C1 66.3(9)
C8 Ir1 C1 120.9(7)
C4 Ir1 C1 77.2(9)
C9 Ir1 C1 159.8(9)
C11 Ir1 C1 113.3(8)
C7 Ir1 C1 101.8(7)
C10 Ir1 C1 149.4(9)
C3 Ir1 C1 62.2(9)
C6 Ir1 C1 35.7(7)
C5 Ir1 C2 75.8(8)
C8 Ir1 C2 105.4(7)
C4 Ir1 C2 63.8(8)
C9 Ir1 C2 133.6(9)
C11 Ir1 C2 138.6(7)
C7 Ir1 C2 109.8(7)
C10 Ir1 C2 170.6(7)
C3 Ir1 C2 33.2(8)
C6 Ir1 C2 63.2(8)
C1 Ir1 C2 34.4(7)
C6 C1 C2 117(2)
C6 C1 S1 116.1(17)
C2 C1 S1 127.0(15)
C6 C1 Ir1 63.7(11)
C2 C1 Ir1 74.3(11)
S1 C1 Ir1 130.8(12)
C3 C2 C1 117(2)
C3 C2 S2 121.0(19)
C1 C2 S2 121.1(17)
C3 C2 Ir1 62.4(12)
C1 C2 Ir1 71.4(11)
S2 C2 Ir1 132.4(11)
C2 C3 C4 126(3)
C2 C3 Ir1 84.4(15)
C4 C3 Ir1 69.0(13)
C2 C3 H3 116.9
C4 C3 H3 116.9
Ir1 C3 H3 120.3
C5 C4 C3 117(3)
C5 C4 Ir1 70.1(17)
C3 C4 Ir1 73.6(14)
C5 C4 H4 121.3
C3 C4 H4 121.3
Ir1 C4 H4 126.8
C4 C5 C6 121(2)
C4 C5 Ir1 72.7(16)
C6 C5 Ir1 74.4(16)
C4 C5 H5 119.6
C6 C5 H5 119.6
Ir1 C5 H5 124.9
C5 C6 C1 120(2)
C5 C6 Ir1 66.8(15)
C1 C6 Ir1 80.6(11)
C5 C6 H6 119.8
C1 C6 H6 119.8
Ir1 C6 H6 124.2
C11 C7 C8 110.4(17)
C11 C7 C12 126.9(19)
C8 C7 C12 122.4(18)
C11 C7 Ir1 71.5(11)
C8 C7 Ir1 68.8(11)
C12 C7 Ir1 121.5(15)
C9 C8 C7 106.1(16)
C9 C8 C13 127(2)
C7 C8 C13 126(2)
C9 C8 Ir1 71.5(11)
C7 C8 Ir1 71.9(10)
C13 C8 Ir1 125.7(15)
C8 C9 C10 107.6(18)
C8 C9 C14 124(2)
C10 C9 C14 129(2)
C8 C9 Ir1 69.4(11)
C10 C9 Ir1 71.5(11)
C14 C9 Ir1 125.5(18)
C11 C10 C9 107.7(17)
C11 C10 C15 125(2)
C9 C10 C15 127(2)
C11 C10 Ir1 70.2(10)
C9 C10 Ir1 69.6(11)
C15 C10 Ir1 128.1(14)
C7 C11 C10 108.0(17)
C7 C11 C16 127(2)
C10 C11 C16 124.5(19)
C7 C11 Ir1 71.7(12)
C10 C11 Ir1 71.2(11)
C16 C11 Ir1 126.1(14)
C7 C12 H12A 109.5
C7 C12 H12B 109.5
H12A C12 H12B 109.5
C7 C12 H12C 109.5
H12A C12 H12C 109.5
H12B C12 H12C 109.5
C8 C13 H13A 109.5
C8 C13 H13B 109.5
H13A C13 H13B 109.5
C8 C13 H13C 109.5
H13A C13 H13C 109.5
H13B C13 H13C 109.5
C9 C14 H14A 109.5
C9 C14 H14B 109.5
H14A C14 H14B 109.5
C9 C14 H14C 109.5
H14A C14 H14C 109.5
H14B C14 H14C 109.5
C10 C15 H15A 109.5
C10 C15 H15B 109.5
H15A C15 H15B 109.5
C10 C15 H15C 109.5
H15A C15 H15C 109.5
H15B C15 H15C 109.5
C11 C16 H16A 109.5
C11 C16 H16B 109.5
H16A C16 H16B 109.5
C11 C16 H16C 109.5
H16A C16 H16C 109.5
H16B C16 H16C 109.5
C26 Ir2 C20 126.3(11)
C26 Ir2 C23 63.3(9)
C20 Ir2 C23 161.4(9)
C26 Ir2 C24 62.8(9)
C20 Ir2 C24 127.5(10)
C23 Ir2 C24 38.2(8)
C26 Ir2 C27 38.8(9)
C20 Ir2 C27 159.8(9)
C23 Ir2 C27 37.6(8)
C24 Ir2 C27 63.6(8)
C26 Ir2 C21 113.6(9)
C20 Ir2 C21 37.8(10)
C23 Ir2 C21 159.2(9)
C24 Ir2 C21 161.3(9)
C27 Ir2 C21 126.5(9)
C26 Ir2 C25 37.6(7)
C20 Ir2 C25 111.7(10)
C23 Ir2 C25 64.9(7)
C24 Ir2 C25 38.8(8)
C27 Ir2 C25 64.9(7)
C21 Ir2 C25 126.6(8)
C26 Ir2 C22 121.5(9)
C20 Ir2 C22 67.3(11)
C23 Ir2 C22 123.9(9)
C24 Ir2 C22 160.6(9)
C27 Ir2 C22 106.9(9)
C21 Ir2 C22 37.9(5)
C25 Ir2 C22 155.4(7)
C26 Ir2 C19 153.3(10)
C20 Ir2 C19 37.4(9)
C23 Ir2 C19 126.4(8)
C24 Ir2 C19 107.9(9)
C27 Ir2 C19 162.6(9)
C21 Ir2 C19 66.5(9)
C25 Ir2 C19 119.1(9)
C22 Ir2 C19 76.1(10)
C26 Ir2 C17 143.6(8)
C20 Ir2 C17 77.6(11)
C23 Ir2 C17 103.3(8)
C24 Ir2 C17 128.5(9)
C27 Ir2 C17 109.6(8)
C21 Ir2 C17 66.3(9)
C25 Ir2 C17 167.1(7)
C22 Ir2 C17 35.8(7)
C19 Ir2 C17 62.5(9)
C26 Ir2 C18 169.1(9)
C20 Ir2 C18 64.1(10)
C23 Ir2 C18 105.8(8)
C24 Ir2 C18 108.9(9)
C27 Ir2 C18 132.3(9)
C21 Ir2 C18 76.6(9)
C25 Ir2 C18 139.7(7)
C22 Ir2 C18 63.7(9)
C19 Ir2 C18 33.1(9)
C17 Ir2 C18 35.2(8)
C22 C17 C18 116(2)
C22 C17 S3 120.5(19)
C18 C17 S3 123.8(19)
C22 C17 Ir2 63.8(12)
C18 C17 Ir2 73.0(14)
S3 C17 Ir2 130.0(13)
C19 C18 C17 118(2)
C19 C18 S4 119(2)
C17 C18 S4 123(2)
C19 C18 Ir2 64.8(13)
C17 C18 Ir2 71.8(13)
S4 C18 Ir2 132.2(12)
C18 C19 C20 126(3)
C18 C19 Ir2 82.1(14)
C20 C19 Ir2 69.2(13)
C18 C19 H19 116.9
C20 C19 H19 116.9
Ir2 C19 H19 122.9
C21 C20 C19 118(3)
C21 C20 Ir2 71.5(14)
C19 C20 Ir2 73.4(14)
C21 C20 H20 121.1
C19 C20 H20 121.1
Ir2 C20 H20 125.7
C20 C21 C22 117(2)
C20 C21 Ir2 70.6(13)
C22 C21 Ir2 71.8(11)
C20 C21 H21 121.3
C22 C21 H21 121.3
Ir2 C21 H21 128.4
C17 C22 C21 124(2)
C17 C22 Ir2 80.4(13)
C21 C22 Ir2 70.3(11)
C17 C22 H22 118.0
C21 C22 H22 118.0
Ir2 C22 H22 122.5
C27 C23 C24 108.5(19)
C27 C23 C28 125(2)
C24 C23 C28 127(2)
C27 C23 Ir2 71.4(12)
C24 C23 Ir2 71.0(12)
C28 C23 Ir2 122.6(16)
C23 C24 C25 109.2(18)
C23 C24 C29 124(2)
C25 C24 C29 127(2)
C23 C24 Ir2 70.8(12)
C25 C24 Ir2 71.3(11)
C29 C24 Ir2 124.2(16)
C26 C25 C24 104(2)
C26 C25 C30 131(2)
C24 C25 C30 125.0(18)
C26 C25 Ir2 69.3(14)
C24 C25 Ir2 69.9(11)
C30 C25 Ir2 126.0(14)
C25 C26 C27 112(2)
C25 C26 C31 124(2)
C27 C26 C31 124(2)
C25 C26 Ir2 73.1(13)
C27 C26 Ir2 71.9(15)
C31 C26 Ir2 127.7(18)
C23 C27 C26 106.1(18)
C23 C27 C32 126(2)
C26 C27 C32 128(2)
C23 C27 Ir2 71.0(12)
C26 C27 Ir2 69.4(14)
C32 C27 Ir2 124.2(16)
C23 C28 H28A 109.5
C23 C28 H28B 109.5
H28A C28 H28B 109.5
C23 C28 H28C 109.5
H28A C28 H28C 109.5
H28B C28 H28C 109.5
C24 C29 H29A 109.5
C24 C29 H29B 109.5
H29A C29 H29B 109.5
C24 C29 H29C 109.5
H29A C29 H29C 109.5
H29B C29 H29C 109.5
C25 C30 H30A 109.5
C25 C30 H30B 109.5
H30A C30 H30B 109.5
C25 C30 H30C 109.5
H30A C30 H30C 109.5
H30B C30 H30C 109.5
C26 C31 H31A 109.5
C26 C31 H31B 109.5
H31A C31 H31B 109.5
C26 C31 H31C 109.5
H31A C31 H31C 109.5
H31B C31 H31C 109.5
C27 C32 H32A 109.5
C27 C32 H32B 109.5
H32A C32 H32B 109.5
C27 C32 H32C 109.5
H32A C32 H32C 109.5
H32B C32 H32C 109.5
Cl2 C33 Cl1 110.4(16)
Cl2 C33 H33A 109.6
Cl1 C33 H33A 109.6
Cl2 C33 H33B 109.6
Cl1 C33 H33B 109.6
H33A C33 H33B 108.1
Cl4 C34 Cl3 109.0(16)
Cl4 C34 H34A 109.9
Cl3 C34 H34A 109.9
Cl4 C34 H34B 109.9
Cl3 C34 H34B 109.9
H34A C34 H34B 108.3

loop_
_geom_bond_atom_site_label_1
_geom_bond_atom_site_label_2
_geom_bond_distance
Ir1 C5 2.14(3)
Ir1 C8 2.173(18)
Ir1 C4 2.18(2)
Ir1 C9 2.20(2)
Ir1 C11 2.21(2)
Ir1 C7 2.22(2)
Ir1 C10 2.227(17)
Ir1 C3 2.24(2)
Ir1 C6 2.25(2)
Ir1 C1 2.47(2)
Ir1 C2 2.51(2)
S1 C1 1.71(2)
S2 C2 1.72(2)
C1 C6 1.46(3)
C1 C2 1.47(3)
C2 C3 1.38(3)
C3 C4 1.42(3)
C3 H3 0.9500
C4 C5 1.38(4)
C4 H4 0.9500
C5 C6 1.46(4)
C5 H5 0.9500
C6 H6 0.9500
C7 C11 1.40(2)
C7 C8 1.48(3)
C7 C12 1.54(3)
C8 C9 1.46(3)
C8 C13 1.48(3)
C9 C10 1.48(3)
C9 C14 1.52(3)
C10 C11 1.47(3)
C10 C15 1.51(3)
C11 C16 1.49(3)
C12 H12A 0.9800
C12 H12B 0.9800
C12 H12C 0.9800
C13 H13A 0.9800
C13 H13B 0.9800
C13 H13C 0.9800
C14 H14A 0.9800
C14 H14B 0.9800
C14 H14C 0.9800
C15 H15A 0.9800
C15 H15B 0.9800
C15 H15C 0.9800
C16 H16A 0.9800
C16 H16B 0.9800
C16 H16C 0.9800
Ir2 C26 2.17(3)
Ir2 C20 2.20(3)
Ir2 C23 2.20(2)
Ir2 C24 2.203(19)
Ir2 C27 2.21(2)
Ir2 C21 2.21(2)
Ir2 C25 2.22(2)
Ir2 C22 2.23(2)
Ir2 C19 2.25(2)
Ir2 C17 2.45(2)
Ir2 C18 2.46(2)
S3 C17 1.73(3)
S4 C18 1.75(3)
C17 C22 1.45(3)
C17 C18 1.49(3)
C18 C19 1.36(4)
C19 C20 1.43(3)
C19 H19 0.9500
C20 C21 1.43(4)
C20 H20 0.9500
C21 C22 1.442(18)
C21 H21 0.9500
C22 H22 0.9500
C23 C27 1.42(3)
C23 C24 1.44(3)
C23 C28 1.52(3)
C24 C25 1.47(3)
C24 C29 1.50(3)
C25 C26 1.42(3)
C25 C30 1.47(3)
C26 C27 1.45(4)
C26 C31 1.56(3)
C27 C32 1.49(3)
C28 H28A 0.9800
C28 H28B 0.9800
C28 H28C 0.9800
C29 H29A 0.9800
C29 H29B 0.9800
C29 H29C 0.9800
C30 H30A 0.9800
C30 H30B 0.9800
C30 H30C 0.9800
C31 H31A 0.9800
C31 H31B 0.9800
C31 H31C 0.9800
C32 H32A 0.9800
C32 H32B 0.9800
C32 H32C 0.9800
Cl1 C33 1.81(3)
Cl2 C33 1.76(3)
C33 H33A 0.9900
C33 H33B 0.9900
Cl3 C34 1.78(3)
Cl4 C34 1.78(3)
C34 H34A 0.9900
C34 H34B 0.9900
